data_1540195
loop_
_publ_author_name
'Kajitani, T.'
'Hirabayashi, M.'
'Onozuka, T.'
'Yamaguchi, Y.'
'Yasukiko, S.'

_publ_section_title
;
 Displacement waves in La2 Cu O4-d and La1.85 Sr.15 Cu O4-d
;
_journal_name_full 'Japanese Journal of Applied Physics, Part 2'
_journal_page_first 1877
_journal_page_last 1880
_journal_volume 26
_journal_year 1987
_chemical_formula_sum 'Cu La2 O3.95'
_chemical_name_systematic 'La2 Cu O3.95'
_space_group_IT_number 65
_symmetry_space_group_name_Hall '-C 2 2'
_symmetry_space_group_name_H-M 'C m m m'
_cell_angle_alpha 90
_cell_angle_beta 90
_cell_angle_gamma 90
_cell_formula_units_Z 4
_cell_length_a 5.353
_cell_length_b 13.14
_cell_length_c 5.4012
_cell_volume 379.912
_citation_journal_id_ASTM JAPLD8
_cod_data_source_file Kajitani_JAPLD8_1987_282.cif
_cod_data_source_block Cu1La2O3.95
_cod_original_cell_volume 379.9119
_cod_original_formula_sum 'Cu1 La2 O3.95'
_cod_database_code 1540195

loop_
_symmetry_equiv_pos_as_xyz
x,y,z
-x,-y,z
x,-y,-z
-x,y,-z
-x,-y,-z
x,y,-z
-x,y,z
x,-y,z
x+1/2,y+1/2,z
-x+1/2,-y+1/2,z
x+1/2,-y+1/2,-z
-x+1/2,y+1/2,-z
-x+1/2,-y+1/2,-z
x+1/2,y+1/2,-z
-x+1/2,y+1/2,z
x+1/2,-y+1/2,z

loop_
_atom_site_label
_atom_site_type_symbol
_atom_site_fract_x
_atom_site_fract_y
_atom_site_fract_z
_atom_site_occupancy
_atom_site_U_iso_or_equiv
O2 O-2 0 0.185 0 1 0.0
Cu2 Cu+2 0.5 0 0.5 1 0.0
O3 O-2 0 0.32 0.5 0.95 0.0
La1 La+3 0 0.36 0 1 0.0
O1 O-2 0.248 0 0.22 1 0.0
Cu1 Cu+1 0 0 0 1 0.0
La2 La+3 0 0.137 0.5 1 0.0
